data_7020807
loop_
_publ_author_name
'Zhang, Xiaoying'
'Li, Bo'
'Tang, Jinkui'
'Tian, Jumei'
'Huang, Guolong'
'Zhang, Jingping'

_publ_section_title
;
 Tuning the interactions from antiferro- to ferro-magnetic by molecular
 tailoring and manipulating
;
_journal_issue 10
_journal_name_full 'Dalton Transactions'
_journal_page_first 3308
_journal_paper_doi 10.1039/c2dt32021e
_journal_volume 42
_journal_year 2013
_chemical_formula_sum 'C60 H66 Cl2 Cu8 N8 O28'
_chemical_formula_weight 1926.43
_chemical_name_systematic
; 
 ? 
;
_space_group_IT_number 14
_symmetry_cell_setting monoclinic
_symmetry_space_group_name_Hall '-P 2yn'
_symmetry_space_group_name_H-M 'P 1 21/n 1'
_atom_sites_solution_hydrogens geom
_atom_sites_solution_primary direct
_atom_sites_solution_secondary difmap
_audit_creation_method SHELXL-97
_cell_angle_alpha 90.00
_cell_angle_beta 102.362(2)
_cell_angle_gamma 90.00
_cell_formula_units_Z 2
_cell_length_a 11.9615(14)
_cell_length_b 23.642(3)
_cell_length_c 12.8979(15)
_cell_measurement_reflns_used 6308
_cell_measurement_temperature 298(2)
_cell_measurement_theta_max 25.04
_cell_measurement_theta_min 1.72
_cell_volume 3562.9(7)
_computing_cell_refinement CrysAlis
_computing_data_collection 'CrysAlis (Oxford Diffraction, 2006)'
_computing_data_reduction CrysAlis
_computing_molecular_graphics 'SHELXTL-PLUS (Sheldrick, 1990)'
_computing_publication_material SHELXL-97
_computing_structure_refinement 'SHELXL-97 (Sheldrick, 2008)'
_computing_structure_solution 'SHELXL-97 (Sheldrick, 2008)'
_diffrn_ambient_temperature 298(2)
_diffrn_detector_area_resol_mean 10.0
_diffrn_measured_fraction_theta_full 0.996
_diffrn_measured_fraction_theta_max 0.996
_diffrn_measurement_device_type 'Oxford Diffraction Gemini R Ultra'
_diffrn_measurement_method '\w scan'
_diffrn_radiation_monochromator graphite
_diffrn_radiation_source 'fine-focus sealed tube'
_diffrn_radiation_type MoK\a
_diffrn_radiation_wavelength 0.71073
_diffrn_reflns_av_R_equivalents 0.0732
_diffrn_reflns_av_sigmaI/netI 0.0882
_diffrn_reflns_limit_h_max 13
_diffrn_reflns_limit_h_min -14
_diffrn_reflns_limit_k_max 28
_diffrn_reflns_limit_k_min -27
_diffrn_reflns_limit_l_max 15
_diffrn_reflns_limit_l_min -10
_diffrn_reflns_number 17886
_diffrn_reflns_theta_full 25.04
_diffrn_reflns_theta_max 25.04
_diffrn_reflns_theta_min 1.72
_exptl_absorpt_coefficient_mu 2.503
_exptl_absorpt_correction_T_max 0.687
_exptl_absorpt_correction_T_min 0.554
_exptl_absorpt_correction_type multi-scan
_exptl_absorpt_process_details
;
CrysAlis (Oxford Diffraction, 2006)
;
_exptl_crystal_colour blue
_exptl_crystal_density_diffrn 1.796
_exptl_crystal_density_method 'not measured'
_exptl_crystal_description block
_exptl_crystal_F_000 1944
_exptl_crystal_size_max 0.25
_exptl_crystal_size_mid 0.20
_exptl_crystal_size_min 0.15
_refine_diff_density_max 0.779
_refine_diff_density_min -0.938
_refine_diff_density_rms 0.112
_refine_ls_extinction_method none
_refine_ls_goodness_of_fit_ref 1.007
_refine_ls_hydrogen_treatment constr
_refine_ls_matrix_type full
_refine_ls_number_parameters 517
_refine_ls_number_reflns 6308
_refine_ls_number_restraints 236
_refine_ls_restrained_S_all 1.029
_refine_ls_R_factor_all 0.0964
_refine_ls_R_factor_gt 0.0528
_refine_ls_shift/su_max 0.000
_refine_ls_shift/su_mean 0.000
_refine_ls_structure_factor_coef Fsqd
_refine_ls_weighting_details 'calc w=1/[\s^2^(Fo^2^)+(0.0568P)^2^+0.0000P] where P=(Fo^2^+2Fc^2^)/3'
_refine_ls_weighting_scheme calc
_refine_ls_wR_factor_gt 0.1156
_refine_ls_wR_factor_ref 0.1348
_reflns_number_gt 3872
_reflns_number_total 6308
_reflns_threshold_expression >2sigma(I)
_cod_data_source_file c2dt32021e.txt
_cod_data_source_block 2#
_cod_original_sg_symbol_H-M 'P 21/n'
_cod_database_code 7020807

loop_
_symmetry_equiv_pos_as_xyz
'x, y, z'
'-x+1/2, y+1/2, -z+1/2'
'-x, -y, -z'
'x-1/2, -y-1/2, z-1/2'

loop_
_atom_site_label
_atom_site_type_symbol
_atom_site_fract_x
_atom_site_fract_y
_atom_site_fract_z
_atom_site_U_iso_or_equiv
_atom_site_adp_type
_atom_site_occupancy
_atom_site_symmetry_multiplicity
_atom_site_calc_flag
_atom_site_refinement_flags
_atom_site_disorder_assembly
_atom_site_disorder_group
Cu1 Cu 0.04011(6) 0.07043(3) 0.76901(6) 0.0340(2) Uani 1 1 d . . .
Cu2 Cu 0.33042(6) 0.06067(3) 0.94462(6) 0.0372(2) Uani 1 1 d . . .
Cu3 Cu 0.20848(7) 0.16568(3) 0.86678(6) 0.0365(2) Uani 1 1 d . . .
Cu4 Cu 0.10718(7) 0.07250(3) 1.03752(6) 0.0365(2) Uani 1 1 d . . .
C1 C 0.0327(6) -0.0311(3) 0.6270(5) 0.0470(18) Uani 1 1 d . . .
H1 H -0.0366 -0.0403 0.6442 0.056 Uiso 1 1 calc R . .
C2 C 0.0742(8) -0.0651(3) 0.5577(6) 0.057(2) Uani 1 1 d . . .
H2 H 0.0345 -0.0972 0.5287 0.069 Uiso 1 1 calc R . .
C3 C 0.1754(8) -0.0504(3) 0.5327(6) 0.068(3) Uani 1 1 d . . .
H3 H 0.2055 -0.0727 0.4859 0.082 Uiso 1 1 calc R . .
C4 C 0.2338(7) -0.0027(3) 0.5760(5) 0.054(2) Uani 1 1 d . . .
H4 H 0.3021 0.0078 0.5579 0.064 Uiso 1 1 calc R . .
C5 C 0.1881(6) 0.0292(3) 0.6472(5) 0.0389(16) Uani 1 1 d . . .
C6 C 0.2436(6) 0.0819(3) 0.6998(5) 0.0405(17) Uani 1 1 d . . .
H6A H 0.3261 0.0773 0.7172 0.049 Uiso 1 1 calc R . .
H6B H 0.2255 0.1138 0.6519 0.049 Uiso 1 1 calc R . .
C7 C 0.4422(6) -0.0275(3) 0.8354(5) 0.0458(18) Uani 1 1 d . . .
H7 H 0.4983 -0.0008 0.8318 0.055 Uiso 1 1 calc R . .
C8 C 0.4465(7) -0.0785(3) 0.7878(6) 0.054(2) Uani 1 1 d . . .
H8 H 0.5045 -0.0865 0.7521 0.064 Uiso 1 1 calc R . .
C9 C 0.3639(7) -0.1181(3) 0.7930(6) 0.065(2) Uani 1 1 d . . .
H9 H 0.3652 -0.1533 0.7609 0.078 Uiso 1 1 calc R . .
C10 C 0.2802(6) -0.1053(3) 0.8456(6) 0.053(2) Uani 1 1 d . . .
H10 H 0.2240 -0.1318 0.8503 0.063 Uiso 1 1 calc R . .
C11 C 0.2789(5) -0.0525(3) 0.8923(5) 0.0377(16) Uani 1 1 d . . .
C12 C 0.1871(6) -0.0343(3) 0.9486(5) 0.0415(17) Uani 1 1 d . . .
H12A H 0.1128 -0.0379 0.9010 0.050 Uiso 1 1 calc R . .
H12B H 0.1881 -0.0587 1.0092 0.050 Uiso 1 1 calc R . .
C13 C 0.1500(6) 0.2793(3) 0.9458(6) 0.0508(19) Uani 1 1 d . . .
H13 H 0.1047 0.2850 0.8785 0.061 Uiso 1 1 calc R . .
C14 C 0.1576(7) 0.3214(3) 1.0186(7) 0.060(2) Uani 1 1 d . . .
H14 H 0.1175 0.3550 1.0017 0.072 Uiso 1 1 calc R . .
C15 C 0.2254(7) 0.3133(3) 1.1176(7) 0.066(2) Uani 1 1 d . . .
H15 H 0.2354 0.3423 1.1675 0.079 Uiso 1 1 calc R . .
C16 C 0.2788(6) 0.2618(3) 1.1425(6) 0.052(2) Uani 1 1 d . . .
H16 H 0.3215 0.2549 1.2104 0.062 Uiso 1 1 calc R . .
C17 C 0.2676(5) 0.2209(3) 1.0645(6) 0.0389(17) Uani 1 1 d . . .
C18 C 0.3230(6) 0.1642(3) 1.0824(5) 0.0404(17) Uani 1 1 d . . .
H18A H 0.4028 0.1672 1.0782 0.048 Uiso 1 1 calc R . .
H18B H 0.3199 0.1507 1.1527 0.048 Uiso 1 1 calc R . .
C19 C 0.0470(6) 0.1499(3) 1.1975(6) 0.0489(19) Uani 1 1 d . . .
H19 H 0.0941 0.1275 1.2480 0.059 Uiso 1 1 calc R . .
C20 C -0.0059(7) 0.1964(3) 1.2313(6) 0.055(2) Uani 1 1 d . . .
H20 H 0.0057 0.2053 1.3031 0.066 Uiso 1 1 calc R . .
C21 C -0.0754(7) 0.2289(3) 1.1568(6) 0.058(2) Uani 1 1 d . . .
H21 H -0.1118 0.2603 1.1776 0.069 Uiso 1 1 calc R . .
C22 C -0.0917(6) 0.2152(3) 1.0507(6) 0.0472(19) Uani 1 1 d . . .
H22 H -0.1390 0.2372 0.9997 0.057 Uiso 1 1 calc R . .
C23 C -0.0368(5) 0.1682(3) 1.0211(5) 0.0346(15) Uani 1 1 d . . .
C24 C -0.0491(5) 0.1494(3) 0.9085(5) 0.0372(16) Uani 1 1 d . . .
H24A H -0.1259 0.1351 0.8819 0.045 Uiso 1 1 calc R . .
H24B H -0.0371 0.1813 0.8649 0.045 Uiso 1 1 calc R . .
C25 C 0.0660(6) 0.1906(3) 0.6637(6) 0.0414(17) Uani 1 1 d . . .
C26 C 0.0567(7) 0.2229(3) 0.5618(5) 0.056(2) Uani 1 1 d . . .
H26A H 0.1129 0.2092 0.5249 0.085 Uiso 1 1 calc R . .
H26B H 0.0696 0.2624 0.5773 0.085 Uiso 1 1 calc R . .
H26C H -0.0184 0.2178 0.5182 0.085 Uiso 1 1 calc R . .
C27 C 0.4753(6) 0.1431(3) 0.8802(6) 0.0445(18) Uani 1 1 d . . .
C28 C 0.5934(6) 0.1580(3) 0.8607(7) 0.070(2) Uani 1 1 d . . .
H28A H 0.5905 0.1584 0.7858 0.104 Uiso 1 1 calc R . .
H28B H 0.6480 0.1304 0.8942 0.104 Uiso 1 1 calc R . .
H28C H 0.6157 0.1947 0.8898 0.104 Uiso 1 1 calc R . .
C29 C -0.1591(6) 0.0111(3) 0.7866(5) 0.0377(16) Uani 1 1 d . . .
C30 C -0.2867(5) 0.0039(3) 0.7683(6) 0.057(2) Uani 1 1 d . . .
H30A H -0.3229 0.0258 0.7077 0.086 Uiso 1 1 calc R . .
H30B H -0.3127 0.0166 0.8297 0.086 Uiso 1 1 calc R . .
H30C H -0.3058 -0.0353 0.7556 0.086 Uiso 1 1 calc R . .
Cl1 Cl 0.8282(2) 0.36515(11) 0.9272(2) 0.0847(7) Uani 1 1 d DU . .
N1 N 0.0892(5) 0.0156(2) 0.6712(4) 0.0401(13) Uani 1 1 d . . .
N2 N 0.3600(4) -0.0144(2) 0.8874(4) 0.0380(13) Uani 1 1 d . . .
N3 N 0.2052(5) 0.2298(2) 0.9669(4) 0.0388(14) Uani 1 1 d . . .
N4 N 0.0330(4) 0.1359(2) 1.0949(4) 0.0336(13) Uani 1 1 d . . .
O1 O 0.2026(3) 0.09240(17) 0.7949(3) 0.0337(10) Uani 1 1 d . . .
O2 O 0.2038(4) 0.02131(17) 0.9825(4) 0.0453(12) Uani 1 1 d . . .
O3 O 0.2667(3) 0.12540(16) 1.0054(3) 0.0346(10) Uani 1 1 d . . .
O4 O 0.0320(3) 0.10644(18) 0.9027(3) 0.0382(11) Uani 1 1 d . . .
O5 O 0.1387(4) 0.20870(18) 0.7424(4) 0.0499(13) Uani 1 1 d . . .
O6 O 0.0055(4) 0.14745(19) 0.6628(4) 0.0476(12) Uani 1 1 d . . .
O7 O 0.3985(4) 0.17802(19) 0.8580(4) 0.0485(12) Uani 1 1 d . . .
O8 O 0.4681(4) 0.09411(19) 0.9194(4) 0.0438(12) Uani 1 1 d . . .
O9 O -0.1227(4) 0.05079(18) 0.7377(3) 0.0400(11) Uani 1 1 d . . .
O10 O 0.0923(4) 0.02208(18) 1.1538(3) 0.0428(11) Uani 1 1 d . . .
O11 O 0.8511(12) 0.3413(5) 1.0324(7) 0.095(2) Uani 0.50 1 d PDU A 1
O12 O 0.7196(8) 0.3915(6) 0.9181(11) 0.099(2) Uani 0.50 1 d PDU A 1
O13 O 0.9139(9) 0.4117(4) 0.9363(11) 0.111(2) Uani 0.50 1 d PDU A 1
O14 O 0.8593(12) 0.3255(5) 0.8575(9) 0.104(2) Uani 0.50 1 d PDU A 1
O11' O 0.8907(11) 0.3658(6) 1.0316(7) 0.101(2) Uani 0.50 1 d PDU A 2
O12' O 0.7489(11) 0.4092(5) 0.8859(11) 0.106(2) Uani 0.50 1 d PDU A 2
O13' O 0.9005(10) 0.3614(6) 0.8529(9) 0.103(2) Uani 0.50 1 d PDU A 2
O14' O 0.7588(11) 0.3122(4) 0.9031(10) 0.111(2) Uani 0.50 1 d PDU A 2

loop_
_atom_site_aniso_label
_atom_site_aniso_U_11
_atom_site_aniso_U_22
_atom_site_aniso_U_33
_atom_site_aniso_U_23
_atom_site_aniso_U_13
_atom_site_aniso_U_12
Cu1 0.0369(4) 0.0338(5) 0.0325(5) -0.0018(4) 0.0103(4) -0.0028(4)
Cu2 0.0356(5) 0.0334(5) 0.0456(5) 0.0036(4) 0.0151(4) -0.0006(4)
Cu3 0.0427(5) 0.0326(5) 0.0343(5) 0.0014(4) 0.0083(4) -0.0020(4)
Cu4 0.0416(5) 0.0337(5) 0.0379(5) 0.0035(4) 0.0170(4) 0.0025(4)
C1 0.059(5) 0.043(4) 0.038(4) -0.002(3) 0.007(4) -0.003(4)
C2 0.079(6) 0.048(5) 0.040(5) -0.010(4) 0.003(4) 0.010(4)
C3 0.103(7) 0.059(6) 0.041(5) -0.011(4) 0.014(5) 0.039(5)
C4 0.068(5) 0.058(5) 0.037(5) -0.007(4) 0.015(4) 0.013(4)
C5 0.050(4) 0.046(4) 0.022(4) 0.007(3) 0.009(3) 0.009(3)
C6 0.040(4) 0.049(4) 0.036(4) 0.002(3) 0.016(3) 0.003(3)
C7 0.038(4) 0.052(5) 0.049(5) 0.010(4) 0.014(4) 0.007(3)
C8 0.056(5) 0.058(5) 0.051(5) 0.002(4) 0.019(4) 0.019(4)
C9 0.076(6) 0.058(5) 0.064(6) -0.020(4) 0.019(5) 0.005(5)
C10 0.054(5) 0.039(4) 0.066(6) -0.002(4) 0.014(4) 0.003(4)
C11 0.040(4) 0.028(4) 0.046(4) 0.005(3) 0.012(3) -0.001(3)
C12 0.044(4) 0.033(4) 0.051(5) 0.002(3) 0.018(4) -0.001(3)
C13 0.056(5) 0.038(4) 0.059(5) 0.004(4) 0.016(4) 0.006(4)
C14 0.073(6) 0.036(4) 0.075(6) -0.003(4) 0.022(5) -0.002(4)
C15 0.086(6) 0.042(5) 0.073(7) -0.024(4) 0.025(5) -0.009(5)
C16 0.055(5) 0.059(5) 0.041(5) -0.014(4) 0.009(4) -0.012(4)
C17 0.036(4) 0.034(4) 0.047(5) -0.002(3) 0.009(3) -0.011(3)
C18 0.044(4) 0.043(4) 0.032(4) -0.003(3) 0.005(3) -0.005(3)
C19 0.058(5) 0.048(4) 0.042(5) -0.006(4) 0.015(4) -0.004(4)
C20 0.081(6) 0.049(5) 0.039(5) -0.011(4) 0.021(4) -0.010(4)
C21 0.080(6) 0.039(4) 0.061(6) -0.017(4) 0.032(5) -0.003(4)
C22 0.049(4) 0.036(4) 0.059(5) -0.007(4) 0.016(4) 0.008(3)
C23 0.037(4) 0.038(4) 0.031(4) 0.002(3) 0.011(3) -0.005(3)
C24 0.037(4) 0.040(4) 0.035(4) 0.005(3) 0.007(3) -0.003(3)
C25 0.042(4) 0.041(4) 0.039(5) 0.007(4) 0.006(4) 0.009(4)
C26 0.071(5) 0.060(5) 0.039(5) 0.013(4) 0.014(4) -0.004(4)
C27 0.041(4) 0.048(5) 0.046(5) -0.003(4) 0.012(4) -0.011(4)
C28 0.046(5) 0.064(6) 0.109(7) 0.016(5) 0.041(5) -0.004(4)
C29 0.040(4) 0.041(4) 0.033(4) -0.011(3) 0.010(3) -0.007(3)
C30 0.034(4) 0.068(5) 0.068(6) 0.002(4) 0.008(4) -0.009(4)
Cl1 0.0996(19) 0.0883(18) 0.0720(17) 0.0207(14) 0.0311(14) 0.0315(14)
N1 0.052(4) 0.035(3) 0.033(3) -0.003(3) 0.008(3) -0.001(3)
N2 0.042(3) 0.037(3) 0.038(3) 0.003(3) 0.015(3) 0.004(3)
N3 0.044(3) 0.032(3) 0.041(4) 0.004(3) 0.010(3) -0.001(3)
N4 0.046(3) 0.034(3) 0.024(3) 0.001(2) 0.015(3) -0.009(3)
O1 0.036(2) 0.038(3) 0.027(3) 0.0002(19) 0.009(2) -0.003(2)
O2 0.053(3) 0.029(2) 0.065(3) -0.001(2) 0.036(3) -0.005(2)
O3 0.035(2) 0.032(2) 0.037(3) -0.002(2) 0.007(2) -0.0038(19)
O4 0.040(3) 0.043(3) 0.031(3) -0.005(2) 0.006(2) 0.008(2)
O5 0.064(3) 0.035(3) 0.045(3) 0.006(2) -0.001(3) 0.000(2)
O6 0.049(3) 0.047(3) 0.046(3) 0.010(2) 0.007(2) 0.001(2)
O7 0.043(3) 0.048(3) 0.056(3) 0.011(2) 0.014(2) -0.003(2)
O8 0.033(2) 0.044(3) 0.057(3) 0.012(2) 0.015(2) -0.003(2)
O9 0.038(3) 0.041(3) 0.039(3) 0.008(2) 0.004(2) -0.001(2)
O10 0.038(3) 0.047(3) 0.045(3) 0.016(2) 0.013(2) 0.006(2)
O11 0.117(5) 0.095(5) 0.081(4) 0.019(4) 0.036(4) 0.018(4)
O12 0.106(4) 0.103(4) 0.090(4) 0.017(4) 0.026(4) 0.020(4)
O13 0.119(4) 0.108(4) 0.106(4) 0.018(4) 0.024(4) 0.017(4)
O14 0.122(5) 0.106(5) 0.088(4) 0.012(4) 0.031(4) 0.020(4)
O11' 0.112(5) 0.108(5) 0.084(4) 0.011(4) 0.026(4) 0.024(4)
O12' 0.116(4) 0.101(4) 0.099(4) 0.019(4) 0.014(4) 0.021(4)
O13' 0.115(4) 0.112(5) 0.088(4) 0.017(4) 0.036(4) 0.011(4)
O14' 0.117(5) 0.108(4) 0.105(4) 0.025(4) 0.018(4) 0.015(4)

loop_
_atom_type_symbol
_atom_type_description
_atom_type_scat_dispersion_real
_atom_type_scat_dispersion_imag
_atom_type_scat_source
C C 0.0033 0.0016 'International Tables Vol C Tables 4.2.6.8 and 6.1.1.4'
H H 0.0000 0.0000 'International Tables Vol C Tables 4.2.6.8 and 6.1.1.4'
N N 0.0061 0.0033 'International Tables Vol C Tables 4.2.6.8 and 6.1.1.4'
O O 0.0106 0.0060 'International Tables Vol C Tables 4.2.6.8 and 6.1.1.4'
Cl Cl 0.1484 0.1585 'International Tables Vol C Tables 4.2.6.8 and 6.1.1.4'
Cu Cu 0.3201 1.2651 'International Tables Vol C Tables 4.2.6.8 and 6.1.1.4'

loop_
_geom_angle_atom_site_label_1
_geom_angle_atom_site_label_2
_geom_angle_atom_site_label_3
_geom_angle
_geom_angle_site_symmetry_1
O4 Cu1 O9 92.88(18) .
O4 Cu1 O1 88.22(17) .
O9 Cu1 O1 177.44(17) .
O4 Cu1 N1 158.1(2) .
O9 Cu1 N1 97.5(2) .
O1 Cu1 N1 82.2(2) .
O4 Cu1 O6 98.45(17) .
O9 Cu1 O6 91.20(17) .
O1 Cu1 O6 86.35(17) .
N1 Cu1 O6 100.49(19) .
O8 Cu2 O2 173.03(19) .
O8 Cu2 O3 99.73(18) .
O2 Cu2 O3 83.15(17) .
O8 Cu2 N2 94.4(2) .
O2 Cu2 N2 82.8(2) .
O3 Cu2 N2 165.8(2) .
O8 Cu2 O1 99.37(17) .
O2 Cu2 O1 87.34(17) .
O3 Cu2 O1 80.55(15) .
N2 Cu2 O1 96.78(18) .
O8 Cu2 Cu3 88.59(13) .
O2 Cu2 Cu3 97.74(13) .
O3 Cu2 Cu3 42.85(12) .
N2 Cu2 Cu3 137.94(15) .
O1 Cu2 Cu3 41.62(10) .
O5 Cu3 O1 96.15(18) .
O5 Cu3 N3 94.1(2) .
O1 Cu3 N3 166.8(2) .
O5 Cu3 O3 172.80(19) .
O1 Cu3 O3 88.44(16) .
N3 Cu3 O3 80.55(19) .
O5 Cu3 O7 98.45(19) .
O1 Cu3 O7 91.39(17) .
N3 Cu3 O7 95.24(19) .
O3 Cu3 O7 86.94(16) .
O5 Cu3 Cu2 145.23(14) .
O1 Cu3 Cu2 51.75(12) .
N3 Cu3 Cu2 119.76(16) .
O3 Cu3 Cu2 41.13(12) .
O7 Cu3 Cu2 72.75(12) .
O2 Cu4 O4 97.43(18) .
O2 Cu4 O10 93.46(18) .
O4 Cu4 O10 146.61(19) .
O2 Cu4 N4 168.5(2) .
O4 Cu4 N4 82.13(19) .
O10 Cu4 N4 93.07(19) .
O2 Cu4 O3 72.46(16) .
O4 Cu4 O3 82.12(16) .
O10 Cu4 O3 131.27(16) .
N4 Cu4 O3 96.18(17) .
N1 C1 C2 122.3(7) .
C3 C2 C1 117.9(8) .
C2 C3 C4 120.7(7) .
C3 C4 C5 118.4(8) .
N1 C5 C4 121.3(7) .
N1 C5 C6 115.3(6) .
C4 C5 C6 123.4(7) .
O1 C6 C5 109.3(5) .
N2 C7 C8 122.3(7) .
C7 C8 C9 119.0(7) .
C10 C9 C8 119.2(7) .
C9 C10 C11 119.7(7) .
N2 C11 C10 120.7(6) .
N2 C11 C12 116.3(6) .
C10 C11 C12 123.0(6) .
O2 C12 C11 110.7(5) .
N3 C13 C14 122.8(7) .
C13 C14 C15 118.7(7) .
C14 C15 C16 119.4(7) .
C15 C16 C17 118.7(7) .
N3 C17 C16 121.5(6) .
N3 C17 C18 115.4(6) .
C16 C17 C18 123.1(7) .
O3 C18 C17 110.2(5) .
N4 C19 C20 122.6(7) .
C21 C20 C19 118.4(7) .
C20 C21 C22 120.2(7) .
C21 C22 C23 119.1(7) .
N4 C23 C22 121.0(6) .
N4 C23 C24 115.6(6) .
C22 C23 C24 123.5(6) .
O4 C24 C23 109.8(5) .
O6 C25 O5 125.7(6) .
O6 C25 C26 118.1(6) .
O5 C25 C26 116.1(7) .
O7 C27 O8 126.6(7) .
O7 C27 C28 118.7(6) .
O8 C27 C28 114.7(6) .
O10 C29 O9 121.9(6) 3_557
O10 C29 C30 121.1(6) 3_557
O9 C29 C30 117.0(6) .
O11' Cl1 O14 117.7(9) .
O11' Cl1 O12 111.5(9) .
O14 Cl1 O12 127.0(8) .
O11' Cl1 O13' 111.9(8) .
O14 Cl1 O13' 40.9(7) .
O12 Cl1 O13' 130.3(8) .
O11' Cl1 O12' 121.8(8) .
O14 Cl1 O12' 119.5(8) .
O12 Cl1 O12' 29.6(7) .
O13' Cl1 O12' 104.1(7) .
O11' Cl1 O11 30.6(7) .
O14 Cl1 O11 108.6(7) .
O12 Cl1 O11 103.7(7) .
O13' Cl1 O11 126.0(8) .
O12' Cl1 O11 127.8(8) .
O11' Cl1 O13 72.4(7) .
O14 Cl1 O13 105.7(7) .
O12 Cl1 O13 106.5(7) .
O13' Cl1 O13 66.0(7) .
O12' Cl1 O13 83.2(8) .
O11 Cl1 O13 103.1(7) .
O11' Cl1 O14' 111.7(7) .
O14 Cl1 O14' 61.3(7) .
O12 Cl1 O14' 83.8(8) .
O13' Cl1 O14' 101.3(7) .
O12' Cl1 O14' 103.7(7) .
O11 Cl1 O14' 81.6(7) .
O13 Cl1 O14' 167.0(8) .
C5 N1 C1 119.4(6) .
C5 N1 Cu1 112.9(4) .
C1 N1 Cu1 127.7(5) .
C11 N2 C7 119.1(6) .
C11 N2 Cu2 113.4(4) .
C7 N2 Cu2 127.1(5) .
C17 N3 C13 118.7(6) .
C17 N3 Cu3 113.9(4) .
C13 N3 Cu3 127.4(5) .
C19 N4 C23 118.7(6) .
C19 N4 Cu4 126.1(5) .
C23 N4 Cu4 115.1(4) .
C6 O1 Cu3 124.9(4) .
C6 O1 Cu1 108.4(4) .
Cu3 O1 Cu1 104.32(19) .
C6 O1 Cu2 111.8(4) .
Cu3 O1 Cu2 86.63(15) .
Cu1 O1 Cu2 120.45(19) .
C12 O2 Cu4 131.3(4) .
C12 O2 Cu2 116.5(4) .
Cu4 O2 Cu2 111.0(2) .
C18 O3 Cu2 128.6(4) .
C18 O3 Cu3 109.8(3) .
Cu2 O3 Cu3 96.02(18) .
C18 O3 Cu4 119.8(4) .
Cu2 O3 Cu4 93.12(15) .
Cu3 O3 Cu4 105.32(16) .
C24 O4 Cu1 121.7(3) .
C24 O4 Cu4 115.9(3) .
Cu1 O4 Cu4 120.6(2) .
C25 O5 Cu3 126.2(4) .
C25 O6 Cu1 128.4(4) .
C27 O7 Cu3 126.8(4) .
C27 O8 Cu2 125.1(4) .
C29 O9 Cu1 120.6(4) .
C29 O10 Cu4 134.4(4) 3_557

loop_
_geom_bond_atom_site_label_1
_geom_bond_atom_site_label_2
_geom_bond_distance
_geom_bond_site_symmetry_2
Cu1 O4 1.944(4) .
Cu1 O9 1.959(4) .
Cu1 O1 1.970(4) .
Cu1 N1 1.984(5) .
Cu1 O6 2.263(4) .
Cu2 O8 1.917(4) .
Cu2 O2 1.928(4) .
Cu2 O3 1.948(4) .
Cu2 N2 1.983(5) .
Cu2 O1 2.317(4) .
Cu2 Cu3 2.9448(11) .
Cu3 O5 1.931(4) .
Cu3 O1 1.959(4) .
Cu3 N3 1.997(5) .
Cu3 O3 2.014(4) .
Cu3 O7 2.318(5) .
Cu4 O2 1.912(4) .
Cu4 O4 1.951(4) .
Cu4 O10 1.954(4) .
Cu4 N4 1.965(5) .
Cu4 O3 2.390(4) .
C1 N1 1.353(8) .
C1 C2 1.372(9) .
C2 C3 1.364(11) .
C3 C4 1.379(10) .
C4 C5 1.389(9) .
C5 N1 1.325(8) .
C5 C6 1.504(9) .
C6 O1 1.436(7) .
C7 N2 1.339(8) .
C7 C8 1.359(9) .
C8 C9 1.373(10) .
C9 C10 1.358(10) .
C10 C11 1.387(9) .
C11 N2 1.337(8) .
C11 C12 1.503(9) .
C12 O2 1.387(7) .
C13 N3 1.342(8) .
C13 C14 1.358(9) .
C14 C15 1.371(10) .
C15 C16 1.380(10) .
C16 C17 1.382(9) .
C17 N3 1.336(7) .
C17 C18 1.491(8) .
C18 O3 1.412(7) .
C19 N4 1.340(8) .
C19 C20 1.383(10) .
C20 C21 1.365(10) .
C21 C22 1.378(9) .
C22 C23 1.386(9) .
C23 N4 1.358(7) .
C23 C24 1.495(8) .
C24 O4 1.419(7) .
C25 O6 1.250(8) .
C25 O5 1.262(8) .
C25 C26 1.504(9) .
C27 O7 1.223(8) .
C27 O8 1.274(8) .
C27 C28 1.528(9) .
C29 O10 1.257(7) 3_557
C29 O9 1.259(7) .
C29 C30 1.502(9) .
Cl1 O11' 1.392(8) .
Cl1 O14 1.403(8) .
Cl1 O12 1.422(8) .
Cl1 O13' 1.425(8) .
Cl1 O12' 1.433(8) .
Cl1 O11 1.439(8) .
Cl1 O13 1.492(8) .
Cl1 O14' 1.497(8) .
O10 C29 1.257(7) 3_557
